data_7701050
loop_
_publ_author_name
'Dominelli, Bruno'
'Roberts, Gerri M.'
'Jandl, Christian'
'Fischer, Pauline J.'
'Reich, Robert M.'
'P\"othig, Alexander'
'Correia, Jo\~ao D G'
'K\"uhn, Fritz E'

_publ_section_title
;
 Dinuclear zwitterionic silver(i) and gold(i) complexes bearing
 2,2-acetate-bridged bisimidazolylidene ligands.
;
_journal_issue 37
_journal_name_full 'Dalton transactions (Cambridge, England : 2003)'
_journal_page_first 14036
_journal_page_last 14043
_journal_paper_doi 10.1039/c9dt03035b
_journal_volume 48
_journal_year 2019
_chemical_compound_source 'see text'
_chemical_formula_moiety '2(C20 H22 Au2 N8 O4), C3 H9 O, C3 H3 O, 12(O)'
_chemical_formula_sum 'C23 H28 Au2 N8 O11'
_chemical_formula_weight 986.447
_space_group_IT_number 12
_space_group_name_Hall '-C 2y'
_space_group_name_H-M_alt 'C 1 2/m 1'
_symmetry_cell_setting monoclinic
_symmetry_Int_Tables_number 12
_symmetry_space_group_name_Hall '-C 2y'
_symmetry_space_group_name_H-M 'C 1 2/m 1'
_atom_sites_solution_hydrogens geom
_atom_sites_solution_primary iterative
_atom_sites_solution_secondary difmap
_audit_update_record
;
2019-07-24 deposited with the CCDC.    2019-08-26 downloaded from the CCDC.
;
_cell_angle_alpha 90
_cell_angle_beta 126.911(3)
_cell_angle_gamma 90
_cell_formula_units_Z 4
_cell_length_a 15.6805(11)
_cell_length_b 21.4574(13)
_cell_length_c 12.2321(8)
_cell_measurement_reflns_used 9118
_cell_measurement_temperature 123(2)
_cell_measurement_theta_max 26.5496
_cell_measurement_theta_min 2.5987
_cell_volume 3290.7(4)
_computing_cell_refinement 'SAINT (Bruker, 2017)'
_computing_data_collection 'APEX II Control Software (Bruker, 2012)'
_computing_data_reduction 'SAINT (Bruker, 2017)'
_computing_molecular_graphics 'PLATON (Spek, 2011)'
_computing_publication_material 'PLATON (Spek, 2011), enCIFer (Allen, 2014)'
_computing_structure_refinement 'SHELXL (Sheldrick, 2018), SHELXLE (Huebschle, 2011)'
_computing_structure_solution 'SHELXT (Sheldrick, 2015)'
_diffrn_ambient_temperature 123
_diffrn_detector ' CCD plate '
_diffrn_detector_area_resol_mean 16
_diffrn_measured_fraction_theta_full 0.924
_diffrn_measured_fraction_theta_max 0.919
_diffrn_measurement_device ' \k-geometry diffractometer '
_diffrn_measurement_device_type ' Bruker Apex CCD'
_diffrn_measurement_method ' phi- and omega-rotation '
_diffrn_radiation_monochromator 'MONTEL optic'
_diffrn_radiation_probe x-ray
_diffrn_radiation_source 'FR 591 rotating anode'
_diffrn_radiation_type MoK\a
_diffrn_radiation_wavelength 0.71073
_diffrn_reflns_av_R_equivalents 0.0985
_diffrn_reflns_av_unetI/netI 0.1171
_diffrn_reflns_limit_h_max 18
_diffrn_reflns_limit_h_min -12
_diffrn_reflns_limit_k_max 25
_diffrn_reflns_limit_k_min 0
_diffrn_reflns_limit_l_max 14
_diffrn_reflns_limit_l_min -14
_diffrn_reflns_number 2859
_diffrn_reflns_reduction_process
;
;
_diffrn_reflns_theta_full 25.24
_diffrn_reflns_theta_max 25.35
_diffrn_reflns_theta_min 1.88
_exptl_absorpt_coefficient_mu 8.970
_exptl_absorpt_correction_T_max 0.745372
_exptl_absorpt_correction_T_min 0.306275
_exptl_absorpt_correction_type multi-scan
_exptl_absorpt_process_details 'TWINABS 2012/1, Bruker, 2012'
_exptl_crystal_colour 'clear colourless'
_exptl_crystal_density_diffrn 1.991
_exptl_crystal_density_method 'Not Measured'
_exptl_crystal_description fragment
_exptl_crystal_F_000 1872
_exptl_crystal_size_max 0.167
_exptl_crystal_size_mid 0.138
_exptl_crystal_size_min 0.041
_refine_diff_density_max 1.188
_refine_diff_density_min -1.253
_refine_diff_density_rms 0.182
_refine_ls_extinction_method none
_refine_ls_goodness_of_fit_ref 0.832
_refine_ls_hydrogen_treatment constr
_refine_ls_matrix_type full
_refine_ls_number_parameters 239
_refine_ls_number_reflns 2859
_refine_ls_number_restraints 87
_refine_ls_restrained_S_all 0.822
_refine_ls_R_factor_all 0.0463
_refine_ls_R_factor_gt 0.0294
_refine_ls_shift/su_max 0.001
_refine_ls_shift/su_mean 0.000
_refine_ls_structure_factor_coef Fsqd
_refine_ls_weighting_details 'W=1/[\S^2^(FO^2^)] WHERE P=(FO^2^+2FC^2^)/3'
_refine_ls_weighting_scheme calc
_refine_ls_wR_factor_gt 0.0572
_refine_ls_wR_factor_ref 0.0590
_reflns_number_gt 2090
_reflns_number_total 2859
_reflns_threshold_expression I>2\s(I)
_cod_data_source_file c9dt03035b2.cif
_cod_data_source_block Au2La2
_cod_depositor_comments 'Adding full bibliography for 7701048--7701051.cif.'
_cod_original_sg_symbol_H-M 'C 2/m'
_cod_database_code 7701050

loop_
_space_group_symop_id
_space_group_symop_operation_xyz
1 x,y,z
2 -x,y,-z
3 -x,-y,-z
4 x,-y,z
5 1/2+x,1/2+y,z
6 1/2-x,1/2+y,-z
7 1/2-x,1/2-y,-z
8 1/2+x,1/2-y,z

loop_
_atom_site_aniso_label
_atom_site_aniso_U_11
_atom_site_aniso_U_22
_atom_site_aniso_U_33
_atom_site_aniso_U_23
_atom_site_aniso_U_13
_atom_site_aniso_U_12
Au1 0.0117(2) 0.0180(2) 0.0125(2) 0.0000 0.0046(2) 0.0000
Au2 0.0134(2) 0.0177(2) 0.0141(2) 0.0000 0.0045(2) 0.0000
O1 0.021(2) 0.029(2) 0.016(2) -0.0072(18) 0.006(2) -0.0030(17)
O2 0.027(2) 0.041(3) 0.020(2) -0.0076(19) 0.012(2) -0.0025(17)
N1 0.026(3) 0.031(3) 0.016(3) -0.005(2) 0.015(2) -0.013(2)
N2 0.024(3) 0.014(2) 0.015(3) 0.000(2) 0.008(2) -0.003(2)
N3 0.015(3) 0.019(3) 0.008(3) -0.002(2) -0.001(2) 0.002(2)
N4 0.019(3) 0.023(3) 0.009(3) -0.007(2) 0.002(3) 0.001(2)
C1 0.016(3) 0.020(3) 0.008(3) -0.004(2) 0.003(2) -0.006(2)
O1_2 0.15(3) 0.040(18) 0.06(2) 0.0000 0.07(3) 0.0000
C2 0.044(4) 0.023(4) 0.028(4) -0.008(3) 0.018(4) -0.021(3)
C3 0.041(4) 0.020(3) 0.022(4) -0.002(3) 0.017(3) -0.008(3)
C4 0.019(3) 0.014(3) 0.014(3) -0.005(3) 0.007(3) -0.004(2)
C5 0.013(3) 0.018(3) 0.008(3) 0.000(2) 0.000(3) 0.006(2)
C6 0.036(4) 0.031(4) 0.017(4) 0.001(3) 0.012(4) 0.010(3)
C7 0.041(4) 0.015(3) 0.025(4) 0.006(3) 0.019(4) 0.006(3)
C8 0.030(4) 0.018(3) 0.024(4) 0.004(3) 0.016(3) 0.008(3)
C9 0.036(4) 0.048(4) 0.034(4) -0.004(3) 0.022(4) -0.013(3)
C10 0.027(4) 0.041(4) 0.020(4) 0.008(3) 0.006(4) 0.009(3)
C1_2 0.16(3) 0.006(12) 0.068(18) 0.0000 0.08(2) 0.0000
C2_2 0.16(3) 0.045(17) 0.08(2) 0.0000 0.08(3) 0.0000
O1_1 0.098(19) 0.029(14) 0.043(15) 0.0000 0.051(14) 0.0000
C3_2 0.17(4) 0.16(3) 0.067(17) 0.0000 0.07(2) 0.0000
O3 0.029(2) 0.057(3) 0.021(2) -0.001(2) 0.012(2) -0.010(2)
C1_1 0.11(2) 0.033(15) 0.046(15) 0.0000 0.056(14) 0.0000
C2_1 0.11(2) 0.065(19) 0.05(2) 0.0000 0.06(2) 0.0000
C3_1 0.16(3) 0.13(3) 0.043(14) 0.0000 0.048(16) 0.0000
O4 0.038(3) 0.072(3) 0.034(3) -0.017(2) 0.020(2) -0.017(2)
O5 0.042(3) 0.168(6) 0.032(3) 0.012(3) 0.016(3) 0.034(3)

loop_
_atom_site_label
_atom_site_type_symbol
_atom_site_thermal_displace_type
_atom_site_fract_x
_atom_site_fract_y
_atom_site_fract_z
_atom_site_occupancy
_atom_site_U_iso_or_equiv
_atom_site_calc_flag
_atom_site_refinement_flags
_atom_site_disorder_assembly
_atom_site_disorder_group
Au1 Au Uani 0.83548(2) 0.50000 0.35350(3) 1.000 0.0157(1) d STP . .
Au2 Au Uani 0.54246(2) 0.50000 0.19812(3) 1.000 0.0174(1) d STP . .
O1 O Uani 0.8196(3) 0.67312(16) 0.6199(4) 1.000 0.0252(12) d . . .
O2 O Uani 0.6449(3) 0.65527(17) 0.5175(3) 1.000 0.0307(14) d . . .
N1 N Uani 0.9009(3) 0.6274(2) 0.3270(4) 1.000 0.0228(17) d . . .
N2 N Uani 0.7959(3) 0.63725(18) 0.3840(4) 1.000 0.0200(16) d . . .
N3 N Uani 0.6096(3) 0.63674(19) 0.2752(4) 1.000 0.0190(17) d . . .
N4 N Uani 0.4519(3) 0.6271(2) 0.0881(4) 1.000 0.0210(17) d . . .
C1 C Uani 0.8429(3) 0.5937(2) 0.3540(5) 1.000 0.0173(17) d U . .
O1_2 O Uani 0.773(6) 0.50000 0.582(7) 0.50(6) 0.079(13) d STU A 2
C2 C Uani 0.8896(4) 0.6899(3) 0.3387(6) 1.000 0.034(2) d . . .
C3 C Uani 0.8249(4) 0.6970(3) 0.3747(6) 1.000 0.029(2) d . . .
C4 C Uani 0.7128(4) 0.6225(2) 0.3992(5) 1.000 0.0175(17) d . . .
C5 C Uani 0.5362(4) 0.5937(2) 0.1903(5) 1.000 0.0170(17) d . . .
C6 C Uani 0.4723(5) 0.6897(3) 0.1092(6) 1.000 0.031(2) d . . .
C7 C Uani 0.5714(5) 0.6966(3) 0.2272(6) 1.000 0.028(2) d . . .
C8 C Uani 0.7296(5) 0.6542(2) 0.5259(6) 1.000 0.024(2) d . . .
C9 C Uani 0.9610(4) 0.6012(3) 0.2821(6) 1.000 0.039(2) d . . .
C10 C Uani 0.3505(4) 0.6010(3) -0.0230(6) 1.000 0.034(2) d . . .
C1_2 C Uani 0.741(5) 0.50000 0.655(4) 0.50(6) 0.071(12) d STU A 2
C2_2 C Uani 0.613(5) 0.50000 0.568(5) 0.50(6) 0.090(13) d STU A 2
O1_1 O Uani 0.801(4) 0.50000 0.604(7) 0.50(6) 0.051(9) d STU A 1
C3_2 C Uani 0.805(5) 0.50000 0.798(5) 0.50(6) 0.133(18) d STU A 2
O3 O Uani 0.5841(3) 0.65516(18) 0.6848(4) 1.000 0.0376(14) d . . .
C1_1 C Uani 0.794(3) 0.50000 0.686(4) 0.50(6) 0.057(10) d STU A 1
C2_1 C Uani 0.684(4) 0.50000 0.653(5) 0.50(6) 0.068(11) d STU A 1
C3_1 C Uani 0.886(5) 0.50000 0.841(3) 0.50(6) 0.119(15) d STU A 1
O4 O Uani 0.7549(3) 0.6985(2) 0.9397(4) 1.000 0.0490(17) d . . .
O5 O Uani 0.8958(3) 0.6595(3) 0.8945(4) 1.000 0.085(2) d . . .
H2 H Uiso 0.92232 0.72263 0.32368 1.000 0.0410 c RU . .
H3 H Uiso 0.80324 0.73511 0.39069 1.000 0.0350 c RU . .
H4 H Uiso 0.71506 0.57639 0.41316 1.000 0.0210 c RU . .
H6 H Uiso 0.42541 0.72223 0.05161 1.000 0.0370 c RU . .
H7 H Uiso 0.60755 0.73468 0.26897 1.000 0.0330 c RU . .
H9A H Uiso 0.91608 0.60060 0.18199 1.000 0.0580 c RU . .
H9B H Uiso 0.98287 0.55853 0.31698 1.000 0.0580 c RU . .
H9C H Uiso 1.02439 0.62670 0.31729 1.000 0.0580 c RU . .
H10A H Uiso 0.30890 0.63281 -0.09358 1.000 0.0520 c RU . .
H10B H Uiso 0.31125 0.58715 0.01166 1.000 0.0520 c RU . .
H10C H Uiso 0.36274 0.56543 -0.06219 1.000 0.0520 c RU . .
H2A_2 H Uiso 0.59160 0.46835 0.60523 0.25(3) 0.1350 c RUP A 2
H2B_2 H Uiso 0.58075 0.49054 0.47247 0.25(3) 0.1350 c RUP A 2
H2C_2 H Uiso 0.58910 0.54111 0.57469 0.25(3) 0.1350 c RUP A 2
H3A_2 H Uiso 0.76802 0.52197 0.82889 0.25(3) 0.1960 c RUP A 2
H3B_2 H Uiso 0.87267 0.52108 0.83456 0.25(3) 0.1960 c RUP A 2
H3C_2 H Uiso 0.81926 0.45694 0.83166 0.25(3) 0.1960 c RUP A 2
H2A_1 H Uiso 0.66387 0.54276 0.65692 0.25(3) 0.1050 c RUP A 1
H2C_1 H Uiso 0.63187 0.48299 0.56124 0.25(3) 0.1050 c RUP A 1
H3A_1 H Uiso 0.86074 0.51798 0.89065 0.25(3) 0.1770 c RUP A 1
H2B_1 H Uiso 0.68502 0.47425 0.72012 0.25(3) 0.1050 c RUP A 1
H3B_1 H Uiso 0.94551 0.52490 0.85886 0.25(3) 0.1770 c RUP A 1
H3C_1 H Uiso 0.90997 0.45713 0.87219 0.25(3) 0.1770 c RUP A 1

loop_
_atom_type_symbol
_atom_type_description
_atom_type_scat_dispersion_real
_atom_type_scat_dispersion_imag
_atom_type_scat_source
C C 0.0033 0.0016 ' International Tables Vol C Tables 4.2.6.8 and 6.1.1.4'
H H 0.0000 0.0000 ' International Tables Vol C Tables 4.2.6.8 and 6.1.1.4'
Au Au -2.0133 8.8022 ' International Tables Vol C Tables 4.2.6.8 and 6.1.1.4'
N N 0.0061 0.0033 ' International Tables Vol C Tables 4.2.6.8 and 6.1.1.4'
O O 0.0106 0.0060 ' International Tables Vol C Tables 4.2.6.8 and 6.1.1.4'

loop_
_geom_angle_atom_site_label_1
_geom_angle_atom_site_label_2
_geom_angle_atom_site_label_3
_geom_angle
_geom_angle_site_symmetry_3
_geom_angle_publ_flag
C1 Au1 C1 173.6(2) 4_565 yes
C5 Au2 C5 175.1(2) 4_565 yes
C1 N1 C2 110.5(5) . yes
C1 N1 C9 124.7(5) . yes
C2 N1 C9 124.7(5) . yes
C1 N2 C3 110.7(5) . yes
C1 N2 C4 123.5(4) . yes
C3 N2 C4 125.0(5) . yes
C4 N3 C5 124.5(4) . yes
C4 N3 C7 124.7(4) . yes
C5 N3 C7 110.8(5) . yes
C5 N4 C6 110.9(5) . yes
C5 N4 C10 125.1(5) . yes
C6 N4 C10 123.9(5) . yes
Au1 C1 N1 125.5(4) . yes
Au1 C1 N2 130.0(4) . yes
N1 C1 N2 104.5(4) . yes
N1 C2 C3 108.5(6) . yes
N2 C3 C2 105.8(6) . yes
N2 C4 N3 110.2(4) . yes
N2 C4 C8 113.6(5) . yes
N3 C4 C8 111.5(5) . yes
Au2 C5 N3 130.7(4) . yes
Au2 C5 N4 124.4(4) . yes
N3 C5 N4 104.9(4) . yes
N4 C6 C7 107.3(6) . yes
N3 C7 C6 106.1(5) . yes
O1 C8 O2 128.6(6) . yes
O1 C8 C4 118.9(7) . yes
O2 C8 C4 112.5(5) . yes
N1 C2 H2 126.00 . no
C3 C2 H2 126.00 . no
N2 C3 H3 127.00 . no
C2 C3 H3 127.00 . no
N2 C4 H4 107.00 . no
N3 C4 H4 107.00 . no
C8 C4 H4 107.00 . no
N4 C6 H6 126.00 . no
C7 C6 H6 126.00 . no
N3 C7 H7 127.00 . no
C6 C7 H7 127.00 . no
N1 C9 H9A 109.00 . no
N1 C9 H9B 109.00 . no
N1 C9 H9C 110.00 . no
H9A C9 H9B 109.00 . no
H9A C9 H9C 110.00 . no
H9B C9 H9C 109.00 . no
N4 C10 H10A 109.00 . no
N4 C10 H10B 109.00 . no
N4 C10 H10C 109.00 . no
H10A C10 H10B 109.00 . no
H10A C10 H10C 110.00 . no
H10B C10 H10C 110.00 . no
O1_2 C1_2 C2_2 114(5) . yes
O1_2 C1_2 C3_2 126(8) . yes
C2_2 C1_2 C3_2 120(7) . no
O1_1 C1_1 C2_1 119(6) . yes
O1_1 C1_1 C3_1 127(7) . yes
C2_1 C1_1 C3_1 114(5) . no

loop_
_geom_bond_atom_site_label_1
_geom_bond_atom_site_label_2
_geom_bond_distance
_geom_bond_site_symmetry_2
_geom_bond_publ_flag
Au1 C1 2.014(4) . yes
Au1 C1 2.014(4) 4_565 yes
Au2 C5 2.012(4) . yes
Au2 C5 2.012(4) 4_565 yes
O1 C8 1.237(8) . yes
O2 C8 1.269(10) . yes
N1 C1 1.349(8) . yes
N1 C2 1.371(8) . yes
N1 C9 1.459(9) . yes
N2 C1 1.370(7) . yes
N2 C3 1.388(8) . yes
N2 C4 1.457(9) . yes
N3 C4 1.437(7) . yes
N3 C5 1.349(7) . yes
N3 C7 1.390(8) . yes
N4 C5 1.356(7) . yes
N4 C6 1.369(8) . yes
N4 C10 1.447(8) . yes
O1_2 C1_2 1.26(12) . yes
C2 C3 1.335(11) . no
C4 C8 1.563(8) . no
C6 C7 1.351(10) . no
C2 H2 0.9500 . no
C3 H3 0.9500 . no
C4 H4 1.0000 . no
C6 H6 0.9500 . no
C7 H7 0.9500 . no
C9 H9B 0.9800 . no
C9 H9C 0.9800 . no
C9 H9A 0.9800 . no
C10 H10B 0.9800 . no
C10 H10C 0.9800 . no
C10 H10A 0.9800 . no
C1_2 C2_2 1.61(11) . no
C1_2 C3_2 1.40(6) . no
O1_1 C1_1 1.07(9) . yes
C2_2 H2B_2 0.9800 . no
C2_2 H2C_2 0.9800 . no
C2_2 H2A_2 0.9800 . no
C3_2 H3B_2 0.9800 . no
C3_2 H3C_2 0.9800 . no
C3_2 H3A_2 0.9800 . no
C1_1 C2_1 1.52(9) . no
C1_1 C3_1 1.55(5) . no
C2_1 H2B_1 0.9800 . no
C3_1 H3B_1 0.9800 . no
C3_1 H3C_1 0.9800 . no

loop_
_geom_hbond_atom_site_label_D
_geom_hbond_atom_site_label_H
_geom_hbond_atom_site_label_A
_geom_hbond_distance_DH
_geom_hbond_distance_HA
_geom_hbond_distance_DA
_geom_hbond_angle_DHA
_geom_hbond_site_symmetry_A
_geom_hbond_publ_flag
C3 H3 O2 0.9500 2.5200 3.356(7) 147.00 7_666 yes
C4 H4 O1_2 1.0000 2.3500 3.20(4) 143.00 . yes
C4 H4 O1_1 1.0000 2.4800 3.31(4) 139.00 . yes
C7 H7 O1 0.9500 2.2800 3.224(7) 172.00 7_666 yes
C9 H9C O1 0.9800 2.3000 3.271(9) 169.00 2_756 yes

loop_
_geom_torsion_atom_site_label_1
_geom_torsion_atom_site_label_2
_geom_torsion_atom_site_label_3
_geom_torsion_atom_site_label_4
_geom_torsion
_geom_torsion_publ_flag
C2 N1 C1 Au1 -178.8(4) no
C9 N1 C1 Au1 5.3(7) no
C2 N1 C1 N2 -0.5(6) no
C9 N1 C1 N2 -176.4(4) no
C1 N1 C2 C3 0.6(6) no
C9 N1 C2 C3 176.5(5) no
C3 N2 C1 Au1 178.5(4) no
C4 N2 C1 N1 170.2(4) no
C4 N2 C1 Au1 -11.6(7) no
C3 N2 C1 N1 0.2(6) no
C1 N2 C4 N3 -98.6(5) no
C1 N2 C3 C2 0.1(6) no
C4 N2 C3 C2 -169.7(5) no
C3 N2 C4 C8 -56.1(6) no
C3 N2 C4 N3 69.9(6) no
C1 N2 C4 C8 135.4(5) no
C4 N3 C5 Au2 -2.3(10) no
C5 N3 C4 N2 110.4(6) no
C7 N3 C4 N2 -70.3(7) no
C5 N3 C4 C8 -122.4(6) no
C7 N3 C4 C8 56.8(8) no
C4 N3 C7 C6 -179.9(6) no
C5 N3 C7 C6 -0.5(8) no
C7 N3 C5 Au2 178.3(5) no
C4 N3 C5 N4 179.8(6) no
C7 N3 C5 N4 0.4(7) no
C10 N4 C5 Au2 6.4(9) no
C6 N4 C5 N3 -0.2(7) no
C10 N4 C5 N3 -175.6(6) no
C6 N4 C5 Au2 -178.3(5) no
C5 N4 C6 C7 -0.1(9) no
C10 N4 C6 C7 175.3(6) no
N1 C2 C3 N2 -0.4(6) no
N3 C4 C8 O1 -145.0(5) no
N3 C4 C8 O2 36.6(6) no
N2 C4 C8 O1 -19.7(6) no
N2 C4 C8 O2 161.9(4) no
N4 C6 C7 N3 0.4(9) no
